data_4335008
loop_
_publ_author_name
'Dmitrii S. Bolotin'
'Nadezhda A. Bokach'
'Andreii S. Kritchenkov'
'Matti Haukka'
'Vadim Yu. Kukushkin'

_publ_section_title
;
 Amidrazone Complexes from a Cascade Platinum(II)-Mediated Reaction
 between Amidoximes and Dialkylcyanamides
;
_journal_name_full 'Inorganic Chemistry'
_journal_page_first 6378
_journal_page_last 6389
_journal_paper_doi 10.1021/ic4000878
_journal_volume 52
_journal_year 2013
_chemical_formula_moiety 'C13 H19 Cl N6 O Pt'
_chemical_formula_sum 'C13 H19 Cl N6 O Pt'
_chemical_formula_weight 505.88
_chemical_name_systematic
; 
 ? 
;
_space_group_IT_number 14
_symmetry_cell_setting monoclinic
_symmetry_space_group_name_Hall '-P 2ybc'
_symmetry_space_group_name_H-M 'P 1 21/c 1'
_atom_sites_solution_hydrogens geom
_atom_sites_solution_primary direct
_atom_sites_solution_secondary difmap
_audit_creation_method SHELXL-97
_cell_angle_alpha 90.00
_cell_angle_beta 97.8850(10)
_cell_angle_gamma 90.00
_cell_formula_units_Z 4
_cell_length_a 7.4941(4)
_cell_length_b 10.6792(5)
_cell_length_c 20.0811(8)
_cell_measurement_reflns_used 9899
_cell_measurement_temperature 150(2)
_cell_measurement_theta_max 33.21
_cell_measurement_theta_min 2.80
_cell_volume 1591.92(13)
_computing_cell_refinement 'SAINT (Bruker AXS, 2009)'
_computing_data_collection 'APEX2 (Bruker AXS, 2010)'
_computing_data_reduction 'SAINT (Bruker AXS, 2009)'
_computing_molecular_graphics 'CrystaMaker (CrystalMaker Software ltd., 2011)'
_computing_publication_material 'SHELXL-97 (Sheldrick, 2008)'
_computing_structure_refinement 'SHELXL-97 (Sheldrick, 2008)'
_computing_structure_solution 'SHELXS-97 (Sheldrick, 2008)'
_diffrn_ambient_temperature 150(2)
_diffrn_detector_area_resol_mean 16
_diffrn_measured_fraction_theta_full 0.995
_diffrn_measured_fraction_theta_max 0.995
_diffrn_measurement_device '62mm x 62mm CCD camera on \k-goniostat'
_diffrn_measurement_device_type 'Bruker KAPPA APEX II DUO CCD'
_diffrn_measurement_method '\f scans and \w scans with \k offset'
_diffrn_radiation_monochromator 'curved graphite crystal'
_diffrn_radiation_source 'fine-focus sealed tube'
_diffrn_radiation_type MoK\a
_diffrn_radiation_wavelength 0.71073
_diffrn_reflns_av_R_equivalents 0.0225
_diffrn_reflns_av_sigmaI/netI 0.0252
_diffrn_reflns_limit_h_max 11
_diffrn_reflns_limit_h_min -8
_diffrn_reflns_limit_k_max 13
_diffrn_reflns_limit_k_min -16
_diffrn_reflns_limit_l_max 30
_diffrn_reflns_limit_l_min -30
_diffrn_reflns_number 15565
_diffrn_reflns_theta_full 32.50
_diffrn_reflns_theta_max 32.50
_diffrn_reflns_theta_min 2.05
_exptl_absorpt_coefficient_mu 8.993
_exptl_absorpt_correction_T_max 0.2539
_exptl_absorpt_correction_T_min 0.1198
_exptl_absorpt_correction_type numerical
_exptl_absorpt_process_details 'SADABS (Sheldrick, 2008)'
_exptl_crystal_colour yellow
_exptl_crystal_density_diffrn 2.111
_exptl_crystal_description block
_exptl_crystal_F_000 968
_exptl_crystal_size_max 0.41
_exptl_crystal_size_mid 0.34
_exptl_crystal_size_min 0.21
_refine_diff_density_max 1.541
_refine_diff_density_min -2.127
_refine_diff_density_rms 0.156
_refine_ls_extinction_method none
_refine_ls_goodness_of_fit_ref 1.368
_refine_ls_hydrogen_treatment constr
_refine_ls_matrix_type full
_refine_ls_number_parameters 203
_refine_ls_number_reflns 5748
_refine_ls_number_restraints 0
_refine_ls_restrained_S_all 1.368
_refine_ls_R_factor_all 0.0328
_refine_ls_R_factor_gt 0.0287
_refine_ls_shift/su_max 0.001
_refine_ls_shift/su_mean 0.000
_refine_ls_structure_factor_coef Fsqd
_refine_ls_weighting_details 'calc w=1/[\s^2^(Fo^2^)+(0.0000P)^2^+2.8759P] where P=(Fo^2^+2Fc^2^)/3'
_refine_ls_weighting_scheme calc
_refine_ls_wR_factor_gt 0.0501
_refine_ls_wR_factor_ref 0.0510
_reflns_number_gt 5345
_reflns_number_total 5748
_reflns_threshold_expression >2sigma(I)
_cod_data_source_file ic4000878_si_002_1.cif
_cod_data_source_block 5b
_cod_original_sg_symbol_H-M 'P 21/c'
_cod_database_code 4335008

loop_
_symmetry_equiv_pos_as_xyz
'x, y, z'
'-x, y+1/2, -z+1/2'
'-x, -y, -z'
'x, -y-1/2, z-1/2'

loop_
_atom_site_label
_atom_site_type_symbol
_atom_site_fract_x
_atom_site_fract_y
_atom_site_fract_z
_atom_site_U_iso_or_equiv
_atom_site_adp_type
_atom_site_occupancy
_atom_site_symmetry_multiplicity
_atom_site_calc_flag
_atom_site_refinement_flags
Pt1 Pt 0.513435(14) 0.795074(10) 0.049639(5) 0.01302(3) Uani 1 1 d .
Cl1 Cl 0.72475(11) 0.91533(8) 0.11590(4) 0.02230(15) Uani 1 1 d .
O1 O 0.3236(4) 0.7900(3) 0.24023(12) 0.0376(7) Uani 1 1 d .
N1 N 0.3365(3) 0.6951(2) -0.01487(11) 0.0129(4) Uani 1 1 d .
N2 N 0.1937(3) 0.6210(3) 0.00483(12) 0.0162(5) Uani 1 1 d .
N3 N 0.4432(3) 0.7636(2) -0.11513(11) 0.0138(4) Uani 1 1 d .
H3N H 0.4336 0.7457 -0.1588 0.021 Uiso 1 1 d R
N4 N 0.6733(4) 0.8989(3) -0.13599(13) 0.0180(5) Uani 1 1 d .
N5 N 0.6274(3) 0.8555(2) -0.02646(12) 0.0167(5) Uani 1 1 d .
H5N H 0.7034 0.9171 -0.0177 0.025 Uiso 1 1 d R
N6 N 0.4119(4) 0.7486(3) 0.13361(12) 0.0196(5) Uani 1 1 d .
C1 C 0.0598(4) 0.6999(3) 0.03065(16) 0.0221(6) Uani 1 1 d .
H1A H 0.1153 0.7428 0.0714 0.033 Uiso 1 1 calc R
H1B H -0.0402 0.6478 0.0413 0.033 Uiso 1 1 calc R
H1C H 0.0144 0.7621 -0.0034 0.033 Uiso 1 1 calc R
C2 C 0.2630(5) 0.5189(3) 0.04957(16) 0.0214(6) Uani 1 1 d .
H2A H 0.3349 0.4620 0.0256 0.032 Uiso 1 1 calc R
H2B H 0.1620 0.4728 0.0641 0.032 Uiso 1 1 calc R
H2C H 0.3386 0.5533 0.0890 0.032 Uiso 1 1 calc R
C3 C 0.3303(4) 0.6961(3) -0.08019(13) 0.0127(5) Uani 1 1 d .
C4 C 0.1947(4) 0.6209(3) -0.12497(13) 0.0137(5) Uani 1 1 d .
C5 C 0.0508(4) 0.6806(3) -0.16298(15) 0.0191(6) Uani 1 1 d .
H5A H 0.0360 0.7686 -0.1594 0.023 Uiso 1 1 calc R
C6 C -0.0717(5) 0.6110(4) -0.20633(16) 0.0264(7) Uani 1 1 d .
H6 H -0.1706 0.6515 -0.2323 0.032 Uiso 1 1 calc R
C7 C -0.0497(5) 0.4826(4) -0.21173(16) 0.0257(7) Uani 1 1 d .
H7 H -0.1337 0.4353 -0.2413 0.031 Uiso 1 1 calc R
C8 C 0.0942(5) 0.4233(3) -0.17409(16) 0.0222(6) Uani 1 1 d .
H8 H 0.1089 0.3353 -0.1777 0.027 Uiso 1 1 calc R
C9 C 0.2168(4) 0.4924(3) -0.13107(14) 0.0170(5) Uani 1 1 d .
H9 H 0.3165 0.4518 -0.1056 0.020 Uiso 1 1 calc R
C10 C 0.5834(4) 0.8423(3) -0.09075(14) 0.0142(5) Uani 1 1 d .
C11 C 0.6008(5) 0.9089(4) -0.20704(16) 0.0267(7) Uani 1 1 d .
H11A H 0.6204 0.8299 -0.2298 0.040 Uiso 1 1 calc R
H11B H 0.6618 0.9770 -0.2276 0.040 Uiso 1 1 calc R
H11C H 0.4713 0.9265 -0.2114 0.040 Uiso 1 1 calc R
C12 C 0.8312(4) 0.9739(3) -0.11096(17) 0.0215(6) Uani 1 1 d .
H12A H 0.7949 1.0435 -0.0840 0.032 Uiso 1 1 calc R
H12B H 0.8855 1.0071 -0.1490 0.032 Uiso 1 1 calc R
H12C H 0.9192 0.9215 -0.0831 0.032 Uiso 1 1 calc R
C13 C 0.3709(5) 0.7708(3) 0.18596(16) 0.0222(6) Uani 1 1 d .

loop_
_atom_site_aniso_label
_atom_site_aniso_U_11
_atom_site_aniso_U_22
_atom_site_aniso_U_33
_atom_site_aniso_U_23
_atom_site_aniso_U_13
_atom_site_aniso_U_12
Pt1 0.01297(5) 0.01598(5) 0.01002(4) -0.00051(4) 0.00131(3) -0.00025(4)
Cl1 0.0198(3) 0.0273(4) 0.0185(3) -0.0048(3) -0.0021(3) -0.0049(3)
O1 0.0546(18) 0.0432(16) 0.0178(11) 0.0059(11) 0.0154(11) 0.0213(15)
N1 0.0149(11) 0.0143(11) 0.0101(9) 0.0008(8) 0.0036(8) 0.0005(9)
N2 0.0159(11) 0.0193(12) 0.0141(10) 0.0010(9) 0.0046(8) -0.0059(10)
N3 0.0174(12) 0.0151(11) 0.0097(9) 0.0009(8) 0.0048(8) -0.0055(9)
N4 0.0194(12) 0.0183(12) 0.0174(11) 0.0003(9) 0.0067(9) -0.0053(10)
N5 0.0168(12) 0.0185(13) 0.0154(11) -0.0004(9) 0.0045(9) -0.0054(9)
N6 0.0232(14) 0.0240(13) 0.0117(10) 0.0023(9) 0.0027(9) -0.0028(11)
C1 0.0157(13) 0.0311(17) 0.0199(13) 0.0029(13) 0.0045(11) -0.0011(13)
C2 0.0296(17) 0.0166(14) 0.0186(13) 0.0013(11) 0.0051(12) -0.0050(12)
C3 0.0143(12) 0.0125(12) 0.0115(10) 0.0019(9) 0.0022(9) -0.0001(10)
C4 0.0162(13) 0.0158(13) 0.0097(10) -0.0004(9) 0.0036(9) -0.0034(10)
C5 0.0221(15) 0.0173(15) 0.0169(12) 0.0002(10) -0.0005(11) 0.0018(11)
C6 0.0219(16) 0.036(2) 0.0188(14) 0.0005(13) -0.0051(12) -0.0003(14)
C7 0.0250(17) 0.0342(19) 0.0177(14) -0.0062(13) 0.0022(12) -0.0117(14)
C8 0.0305(17) 0.0169(14) 0.0204(14) -0.0037(11) 0.0072(12) -0.0064(12)
C9 0.0176(14) 0.0184(14) 0.0149(12) -0.0014(10) 0.0021(10) -0.0034(11)
C10 0.0140(12) 0.0136(12) 0.0157(12) -0.0004(10) 0.0044(10) -0.0018(10)
C11 0.0335(19) 0.0306(19) 0.0171(13) 0.0011(12) 0.0082(13) -0.0115(15)
C12 0.0184(15) 0.0199(15) 0.0269(15) 0.0008(12) 0.0059(12) -0.0048(12)
C13 0.0257(16) 0.0245(17) 0.0165(13) 0.0049(11) 0.0028(11) 0.0034(12)

loop_
_atom_type_symbol
_atom_type_description
_atom_type_scat_dispersion_real
_atom_type_scat_dispersion_imag
_atom_type_scat_source
C C 0.0033 0.0016 'International Tables Vol C Tables 4.2.6.8 and 6.1.1.4'
H H 0.0000 0.0000 'International Tables Vol C Tables 4.2.6.8 and 6.1.1.4'
N N 0.0061 0.0033 'International Tables Vol C Tables 4.2.6.8 and 6.1.1.4'
O O 0.0106 0.0060 'International Tables Vol C Tables 4.2.6.8 and 6.1.1.4'
Cl Cl 0.1484 0.1585 'International Tables Vol C Tables 4.2.6.8 and 6.1.1.4'
Pt Pt -1.7033 8.3905 'International Tables Vol C Tables 4.2.6.8 and 6.1.1.4'

loop_
_geom_angle_atom_site_label_1
_geom_angle_atom_site_label_2
_geom_angle_atom_site_label_3
_geom_angle
_geom_angle_publ_flag
N5 Pt1 N6 173.54(11) ?
N5 Pt1 N1 89.54(10) yes
N6 Pt1 N1 96.71(10) ?
N5 Pt1 Cl1 85.91(8) ?
N6 Pt1 Cl1 87.84(8) yes
N1 Pt1 Cl1 175.43(7) ?
C3 N1 N2 110.9(2) ?
C3 N1 Pt1 124.6(2) ?
N2 N1 Pt1 124.33(16) yes
N1 N2 C1 110.8(2) ?
N1 N2 C2 111.5(2) ?
C1 N2 C2 114.6(2) ?
C3 N3 C10 129.0(2) yes
C3 N3 H3N 114.7 ?
C10 N3 H3N 115.7 ?
C10 N4 C11 122.6(3) ?
C10 N4 C12 118.1(3) ?
C11 N4 C12 118.2(2) ?
C10 N5 Pt1 131.5(2) yes
C10 N5 H5N 110.7 ?
Pt1 N5 H5N 115.7 ?
C13 N6 Pt1 152.9(3) yes
N2 C1 H1A 109.5 ?
N2 C1 H1B 109.5 ?
H1A C1 H1B 109.5 ?
N2 C1 H1C 109.5 ?
H1A C1 H1C 109.5 ?
H1B C1 H1C 109.5 ?
N2 C2 H2A 109.5 ?
N2 C2 H2B 109.5 ?
H2A C2 H2B 109.5 ?
N2 C2 H2C 109.5 ?
H2A C2 H2C 109.5 ?
H2B C2 H2C 109.5 ?
N1 C3 N3 125.2(3) ?
N1 C3 C4 121.8(2) ?
N3 C3 C4 113.0(2) ?
C5 C4 C9 119.9(3) ?
C5 C4 C3 119.8(3) ?
C9 C4 C3 120.3(3) ?
C4 C5 C6 119.6(3) ?
C4 C5 H5A 120.2 ?
C6 C5 H5A 120.2 ?
C7 C6 C5 120.2(3) ?
C7 C6 H6 119.9 ?
C5 C6 H6 119.9 ?
C8 C7 C6 120.1(3) ?
C8 C7 H7 119.9 ?
C6 C7 H7 119.9 ?
C7 C8 C9 119.9(3) ?
C7 C8 H8 120.1 ?
C9 C8 H8 120.1 ?
C8 C9 C4 120.3(3) ?
C8 C9 H9 119.9 ?
C4 C9 H9 119.9 ?
N5 C10 N4 122.7(3) ?
N5 C10 N3 119.8(2) ?
N4 C10 N3 117.4(2) ?
N4 C11 H11A 109.5 ?
N4 C11 H11B 109.5 ?
H11A C11 H11B 109.5 ?
N4 C11 H11C 109.5 ?
H11A C11 H11C 109.5 ?
H11B C11 H11C 109.5 ?
N4 C12 H12A 109.5 ?
N4 C12 H12B 109.5 ?
H12A C12 H12B 109.5 ?
N4 C12 H12C 109.5 ?
H12A C12 H12C 109.5 ?
H12B C12 H12C 109.5 ?
N6 C13 O1 177.4(4) yes

loop_
_geom_bond_atom_site_label_1
_geom_bond_atom_site_label_2
_geom_bond_distance
_geom_bond_publ_flag
Pt1 N5 1.959(2) yes
Pt1 N6 2.005(2) yes
Pt1 N1 2.026(2) yes
Pt1 Cl1 2.3129(7) yes
O1 C13 1.209(4) yes
N1 C3 1.306(3) yes
N1 N2 1.430(3) ?
N2 C1 1.459(4) ?
N2 C2 1.462(4) ?
N3 C3 1.375(3) yes
N3 C10 1.381(4) yes
N3 H3N 0.8917 ?
N4 C10 1.347(4) ?
N4 C11 1.459(4) ?
N4 C12 1.460(4) ?
N5 C10 1.296(4) yes
N5 H5N 0.8721 ?
N6 C13 1.159(4) yes
C1 H1A 0.9800 ?
C1 H1B 0.9800 ?
C1 H1C 0.9800 ?
C2 H2A 0.9800 ?
C2 H2B 0.9800 ?
C2 H2C 0.9800 ?
C3 C4 1.495(4) ?
C4 C5 1.388(4) ?
C4 C9 1.389(4) ?
C5 C6 1.391(5) ?
C5 H5A 0.9500 ?
C6 C7 1.387(5) ?
C6 H6 0.9500 ?
C7 C8 1.383(5) ?
C7 H7 0.9500 ?
C8 C9 1.385(4) ?
C8 H8 0.9500 ?
C9 H9 0.9500 ?
C11 H11A 0.9800 ?
C11 H11B 0.9800 ?
C11 H11C 0.9800 ?
C12 H12A 0.9800 ?
C12 H12B 0.9800 ?
C12 H12C 0.9800 ?

loop_
_geom_hbond_atom_site_label_D
_geom_hbond_atom_site_label_H
_geom_hbond_atom_site_label_A
_geom_hbond_distance_DH
_geom_hbond_distance_HA
_geom_hbond_distance_DA
_geom_hbond_angle_DHA
_geom_hbond_site_symmetry_A
_geom_hbond_publ_flag
N3 H3N O1 0.89 2.12 2.975(3) 161.8 4_575 yes
